data_4127759
loop_
_publ_author_name
'Tan, Yun-Xuan'
'Zhang, Fang'
'Xie, Pei-Pei'
'Zhang, Shuo-Qing'
'Wang, Yi-Fan'
'Li, Qing-Hua'
'Tian, Ping'
'Hong, Xin'
'Lin, Guo-Qiang'

_publ_section_title
;
 Rhodium(III)-Catalyzed Asymmetric Borylative Cyclization of
 Cyclohexadienone-Containing 1,6-Dienes: An Experimental and DFT Study.
;
_journal_issue 32
_journal_name_full 'Journal of the American Chemical Society'
_journal_page_first 12770
_journal_page_last 12779
_journal_paper_doi 10.1021/jacs.9b05583
_journal_volume 141
_journal_year 2019
_chemical_absolute_configuration ad
_chemical_formula_sum 'C16 H25 B O4'
_chemical_formula_weight 292.17
_space_group_crystal_system monoclinic
_space_group_IT_number 4
_space_group_name_Hall 'P 2yb'
_space_group_name_H-M_alt 'P 1 21 1'
_symmetry_space_group_name_Hall 'P 2yb'
_symmetry_space_group_name_H-M 'P 1 21 1'
_atom_sites_solution_hydrogens geom
_audit_creation_method SHELXL-2013
_cell_angle_alpha 90
_cell_angle_beta 101.9620(10)
_cell_angle_gamma 90
_cell_formula_units_Z 2
_cell_length_a 6.7144(2)
_cell_length_b 11.6764(3)
_cell_length_c 10.8440(3)
_cell_measurement_reflns_used 6416
_cell_measurement_temperature 293(2)
_cell_measurement_theta_max 140.075
_cell_measurement_theta_min 13.484
_cell_volume 831.71(4)
_computing_cell_refinement 'Bruker SAINT'
_computing_data_collection 'Bruker APEX2'
_computing_data_reduction 'Bruker SAINT'
_computing_molecular_graphics 'Bruker SHELXTL'
_computing_publication_material 'Bruker SHELXTL'
_computing_structure_refinement 'SHELXL-2013 (Sheldrick, 2013)'
_computing_structure_solution 'SHELXS-97 (Sheldrick 2008)'
_diffrn_ambient_temperature 293(2)
_diffrn_measured_fraction_theta_full 0.930
_diffrn_measured_fraction_theta_max 0.981
_diffrn_measurement_device_type 'Bruker APEX-II CCD'
_diffrn_measurement_method '\f and \w scans'
_diffrn_radiation_type CuK\a
_diffrn_radiation_wavelength 1.54178
_diffrn_reflns_av_R_equivalents 0.0463
_diffrn_reflns_av_unetI/netI 0.0459
_diffrn_reflns_Laue_measured_fraction_full 0.930
_diffrn_reflns_Laue_measured_fraction_max 0.981
_diffrn_reflns_limit_h_max 7
_diffrn_reflns_limit_h_min -7
_diffrn_reflns_limit_k_max 13
_diffrn_reflns_limit_k_min -13
_diffrn_reflns_limit_l_max 12
_diffrn_reflns_limit_l_min -12
_diffrn_reflns_number 9394
_diffrn_reflns_point_group_measured_fraction_full 0.924
_diffrn_reflns_point_group_measured_fraction_max 0.977
_diffrn_reflns_theta_full 67.679
_diffrn_reflns_theta_max 64.980
_diffrn_reflns_theta_min 6.740
_exptl_absorpt_coefficient_mu 0.652
_exptl_absorpt_correction_T_max 0.7533
_exptl_absorpt_correction_T_min 0.6356
_exptl_absorpt_correction_type multi-scan
_exptl_absorpt_process_details sadabs
_exptl_crystal_colour colorless
_exptl_crystal_density_diffrn 1.167
_exptl_crystal_description prismatic
_exptl_crystal_F_000 316
_exptl_crystal_size_max 0.170
_exptl_crystal_size_mid 0.120
_exptl_crystal_size_min 0.100
_refine_diff_density_max 0.145
_refine_diff_density_min -0.202
_refine_diff_density_rms 0.029
_refine_ls_abs_structure_details
; 
 Flack x determined using 1178 quotients [(I+)-(I-)]/[(I+)+(I-)] 
 (Parsons and Flack (2004), Acta Cryst. A60, s61). 
;
_refine_ls_abs_structure_Flack 0.15(11)
_refine_ls_extinction_expression Fc^*^=kFc[1+0.001xFc^2^\l^3^/sin(2\q)]^-1/4^
_refine_ls_extinction_method SHELXL
_refine_ls_goodness_of_fit_ref 1.074
_refine_ls_hydrogen_treatment constr
_refine_ls_matrix_type full
_refine_ls_number_parameters 272
_refine_ls_number_reflns 2764
_refine_ls_number_restraints 111
_refine_ls_restrained_S_all 1.222
_refine_ls_R_factor_all 0.0501
_refine_ls_R_factor_gt 0.0479
_refine_ls_shift/su_max 0.038
_refine_ls_shift/su_mean 0.003
_refine_ls_structure_factor_coef Fsqd
_refine_ls_weighting_details 'w=1/[\s^2^(Fo^2^)+(0.0762P)^2^+0.0788P] where P=(Fo^2^+2Fc^2^)/3'
_refine_ls_weighting_scheme calc
_refine_ls_wR_factor_gt 0.1277
_refine_ls_wR_factor_ref 0.1312
_reflns_Friedel_coverage 0.888
_reflns_Friedel_fraction_full 0.918
_reflns_Friedel_fraction_max 0.972
_reflns_number_gt 2631
_reflns_number_total 2764
_reflns_threshold_expression 'I > 2\s(I)'
_cod_data_source_file ja9b05583_si_002.cif
_cod_data_source_block cu_d8v17384_0m
_cod_database_code 4127759
_shelx_space_group_comment
; 
The symmetry employed for this shelxl refinement is uniquely defined 
by the following loop, which should always be used as a source of 
symmetry information in preference to the above space-group names. 
They are only intended as comments. 
;
_shelx_estimated_absorpt_t_min 0.897
_shelx_estimated_absorpt_t_max 0.938
_shelxl_version_number 2013-4

loop_
_space_group_symop_operation_xyz
'x, y, z'
'-x, y+1/2, -z'

loop_
_atom_site_label
_atom_site_type_symbol
_atom_site_fract_x
_atom_site_fract_y
_atom_site_fract_z
_atom_site_U_iso_or_equiv
_atom_site_adp_type
_atom_site_occupancy
_atom_site_site_symmetry_order
_atom_site_calc_flag
_atom_site_refinement_flags_posn
_atom_site_refinement_flags_adp
_atom_site_refinement_flags_occupancy
_atom_site_disorder_assembly
_atom_site_disorder_group
O1 O -0.2032(4) 0.1289(3) 0.3639(3) 0.0957(10) Uani 1 1 d . . . . .
O2 O 0.5072(3) 0.2667(2) 0.6285(2) 0.0645(7) Uani 1 1 d . . . . .
B1 B 0.1492(6) 0.0282(3) 0.8141(3) 0.0575(9) Uani 1 1 d . . . . .
C1 C 0.1560(4) 0.3006(2) 0.5881(3) 0.0517(7) Uani 1 1 d . . . . .
H1 H 0.1528 0.3782 0.6221 0.062 Uiso 1 1 calc R U . . .
C2 C -0.0460(4) 0.2808(3) 0.4951(3) 0.0615(8) Uani 1 1 d . . . . .
H2A H -0.1529 0.2714 0.5422 0.074 Uiso 1 1 calc R U . . .
H2B H -0.0779 0.3484 0.4427 0.074 Uiso 1 1 calc R U . . .
C3 C -0.0462(5) 0.1785(3) 0.4113(3) 0.0655(9) Uani 1 1 d . . . . .
C4 C 0.1474(6) 0.1436(4) 0.3836(3) 0.0719(9) Uani 1 1 d . . . . .
H4 H 0.1498 0.0817 0.3300 0.086 Uiso 1 1 calc R U . . .
C5 C 0.3220(5) 0.1969(3) 0.4320(3) 0.0615(8) Uani 1 1 d . . . . .
H5 H 0.4391 0.1728 0.4065 0.074 Uiso 1 1 calc R U . . .
C6 C 0.3406(4) 0.2932(3) 0.5251(3) 0.0551(8) Uani 1 1 d . . . . .
C7 C 0.4299(5) 0.1845(3) 0.7024(3) 0.0626(8) Uani 1 1 d . . . . .
H7A H 0.5098 0.1845 0.7879 0.075 Uiso 1 1 calc R U . . .
H7B H 0.4360 0.1086 0.6670 0.075 Uiso 1 1 calc R U . . .
C8 C 0.2093(4) 0.2169(2) 0.7020(3) 0.0508(7) Uani 1 1 d . . . . .
H8 H 0.2080 0.2607 0.7789 0.061 Uiso 1 1 calc R U . . .
C9 C 0.0729(5) 0.1121(3) 0.7019(3) 0.0628(9) Uani 1 1 d . . . . .
H9A H 0.0645 0.0709 0.6234 0.075 Uiso 1 1 calc R U . . .
H9B H -0.0633 0.1377 0.7054 0.075 Uiso 1 1 calc R U . . .
C16 C 0.3906(6) 0.4038(4) 0.4661(5) 0.0855(13) Uani 1 1 d . . . . .
H16A H 0.5098 0.3933 0.4314 0.128 Uiso 1 1 calc R U . . .
H16B H 0.4156 0.4627 0.5291 0.128 Uiso 1 1 calc R U . . .
H16C H 0.2782 0.4257 0.4002 0.128 Uiso 1 1 calc R U . . .
O3 O 0.1447(7) -0.0896(3) 0.7989(3) 0.0587(9) Uani 0.6 1 d . U P A 1
O4 O 0.2291(9) 0.0638(4) 0.9319(5) 0.0686(13) Uani 0.6 1 d . U P A 1
C10 C 0.2607(10) -0.1377(4) 0.9162(5) 0.0577(11) Uani 0.6 1 d D U P A 1
C11 C 0.2598(11) -0.0370(5) 1.0131(5) 0.0598(12) Uani 0.6 1 d D U P A 1
C12 C 0.4421(17) -0.0225(14) 1.1152(10) 0.079(3) Uani 0.6 1 d D U P A 1
H12A H 0.5580 -0.0056 1.0792 0.118 Uiso 0.6 1 calc R U P A 1
H12B H 0.4666 -0.0918 1.1635 0.118 Uiso 0.6 1 calc R U P A 1
H12C H 0.4201 0.0394 1.1691 0.118 Uiso 0.6 1 calc R U P A 1
C13 C 0.0562(16) -0.0561(10) 1.0719(12) 0.087(3) Uani 0.6 1 d D U P A 1
H13A H 0.0140 0.0159 1.1006 0.130 Uiso 0.6 1 calc R U P A 1
H13B H 0.0866 -0.1086 1.1414 0.130 Uiso 0.6 1 calc R U P A 1
H13C H -0.0512 -0.0868 1.0080 0.130 Uiso 0.6 1 calc R U P A 1
C14 C 0.165(2) -0.2459(10) 0.9426(13) 0.085(3) Uani 0.6 1 d D U P A 1
H14A H 0.0203 -0.2357 0.9293 0.127 Uiso 0.6 1 calc R U P A 1
H14B H 0.2173 -0.2680 1.0285 0.127 Uiso 0.6 1 calc R U P A 1
H14C H 0.1953 -0.3045 0.8872 0.127 Uiso 0.6 1 calc R U P A 1
C15 C 0.4635(18) -0.1713(11) 0.8880(11) 0.091(3) Uani 0.6 1 d D U P A 1
H15A H 0.4420 -0.2151 0.8115 0.137 Uiso 0.6 1 calc R U P A 1
H15B H 0.5377 -0.2165 0.9562 0.137 Uiso 0.6 1 calc R U P A 1
H15C H 0.5399 -0.1036 0.8784 0.137 Uiso 0.6 1 calc R U P A 1
O4' O 0.3196(14) 0.0510(8) 0.9081(8) 0.0749(19) Uani 0.4 1 d . U P A 2
O3' O 0.0575(13) -0.0621(6) 0.8410(8) 0.0810(16) Uani 0.4 1 d . U P A 2
C11' C 0.358(2) -0.0565(11) 0.9822(12) 0.091(3) Uani 0.4 1 d D U P A 2
C10' C 0.162(2) -0.1068(11) 0.9653(12) 0.096(3) Uani 0.4 1 d D U P A 2
C12' C 0.506(3) -0.024(3) 1.095(2) 0.102(6) Uani 0.4 1 d D U P A 2
H12D H 0.4661 0.0476 1.1264 0.153 Uiso 0.4 1 calc R U P A 2
H12E H 0.6377 -0.0165 1.0754 0.153 Uiso 0.4 1 calc R U P A 2
H12F H 0.5099 -0.0820 1.1587 0.153 Uiso 0.4 1 calc R U P A 2
C13' C 0.504(3) -0.141(2) 0.922(2) 0.104(5) Uani 0.4 1 d D U P A 2
H13D H 0.5800 -0.1885 0.9874 0.155 Uiso 0.4 1 calc R U P A 2
H13E H 0.5964 -0.0956 0.8856 0.155 Uiso 0.4 1 calc R U P A 2
H13F H 0.4225 -0.1874 0.8586 0.155 Uiso 0.4 1 calc R U P A 2
C14' C 0.108(4) -0.2328(19) 0.964(3) 0.103(6) Uani 0.4 1 d D U P A 2
H14D H 0.0972 -0.2625 0.8799 0.155 Uiso 0.4 1 calc R U P A 2
H14E H -0.0201 -0.2422 0.9888 0.155 Uiso 0.4 1 calc R U P A 2
H14F H 0.2119 -0.2736 1.0208 0.155 Uiso 0.4 1 calc R U P A 2
C15' C 0.120(4) -0.0247(19) 1.080(2) 0.113(5) Uani 0.4 1 d D U P A 2
H15D H 0.2409 0.0182 1.1145 0.170 Uiso 0.4 1 calc R U P A 2
H15E H 0.0845 -0.0715 1.1454 0.170 Uiso 0.4 1 calc R U P A 2
H15F H 0.0104 0.0271 1.0486 0.170 Uiso 0.4 1 calc R U P A 2

loop_
_atom_site_aniso_label
_atom_site_aniso_U_11
_atom_site_aniso_U_22
_atom_site_aniso_U_33
_atom_site_aniso_U_23
_atom_site_aniso_U_13
_atom_site_aniso_U_12
O1 0.0754(16) 0.127(3) 0.0757(17) 0.0025(17) -0.0049(13) -0.0310(17)
O2 0.0472(10) 0.0697(13) 0.0727(14) 0.0024(12) 0.0033(9) -0.0035(10)
B1 0.066(2) 0.0551(18) 0.0483(17) 0.0064(15) 0.0045(15) -0.0060(16)
C1 0.0538(15) 0.0406(14) 0.0610(16) 0.0025(12) 0.0128(12) 0.0050(11)
C2 0.0476(14) 0.0689(19) 0.0678(18) 0.0215(17) 0.0113(13) 0.0117(14)
C3 0.0595(17) 0.081(2) 0.0503(16) 0.0123(16) -0.0004(13) -0.0080(16)
C4 0.083(2) 0.080(2) 0.0514(16) -0.0098(16) 0.0102(15) 0.0011(18)
C5 0.0609(17) 0.0689(19) 0.0566(17) 0.0038(15) 0.0166(14) 0.0102(15)
C6 0.0478(13) 0.0505(15) 0.0670(18) 0.0060(14) 0.0119(12) 0.0038(11)
C7 0.0575(17) 0.069(2) 0.0565(16) 0.0044(15) -0.0003(13) 0.0050(14)
C8 0.0569(15) 0.0473(14) 0.0458(14) -0.0039(11) 0.0051(11) 0.0007(11)
C9 0.0644(17) 0.0604(18) 0.0565(17) 0.0131(15) -0.0037(13) -0.0075(14)
C16 0.075(2) 0.067(2) 0.120(4) 0.028(2) 0.033(2) -0.0015(18)
O3 0.087(2) 0.0460(17) 0.0381(17) -0.0034(14) 0.0011(16) 0.0046(16)
O4 0.099(3) 0.0518(19) 0.049(2) -0.0041(16) 0.000(2) 0.006(2)
C10 0.080(3) 0.047(2) 0.041(2) -0.0006(18) 0.000(2) 0.005(2)
C11 0.086(3) 0.050(2) 0.039(2) -0.0024(19) 0.003(2) 0.001(2)
C12 0.096(6) 0.076(5) 0.054(4) 0.000(3) -0.008(4) -0.019(5)
C13 0.093(5) 0.097(6) 0.081(5) -0.013(4) 0.043(4) -0.014(4)
C14 0.116(8) 0.056(4) 0.070(5) 0.004(3) -0.009(5) -0.008(5)
C15 0.104(6) 0.092(6) 0.074(5) -0.019(4) 0.010(4) 0.021(5)
O4' 0.094(4) 0.064(3) 0.056(3) 0.013(3) -0.010(3) -0.014(3)
O3' 0.098(3) 0.064(3) 0.068(3) 0.010(2) -0.014(3) -0.009(3)
C11' 0.107(6) 0.083(5) 0.075(5) 0.034(4) 0.000(5) 0.000(5)
C10' 0.118(6) 0.083(5) 0.080(5) 0.036(5) 0.000(5) -0.005(5)
C12' 0.107(10) 0.087(8) 0.095(10) 0.019(8) -0.020(8) 0.008(8)
C13' 0.111(9) 0.110(10) 0.090(9) -0.010(8) 0.022(7) 0.029(7)
C14' 0.116(10) 0.079(9) 0.105(11) 0.023(8) 0.001(8) -0.021(8)
C15' 0.139(11) 0.110(10) 0.097(8) 0.011(8) 0.040(9) 0.004(9)

loop_
_atom_type_symbol
_atom_type_description
_atom_type_scat_dispersion_real
_atom_type_scat_dispersion_imag
_atom_type_scat_source
C C 0.0181 0.0091 'International Tables Vol C Tables 4.2.6.8 and 6.1.1.4'
H H 0.0000 0.0000 'International Tables Vol C Tables 4.2.6.8 and 6.1.1.4'
B B 0.0090 0.0039 'International Tables Vol C Tables 4.2.6.8 and 6.1.1.4'
O O 0.0492 0.0322 'International Tables Vol C Tables 4.2.6.8 and 6.1.1.4'

loop_
_geom_angle_atom_site_label_1
_geom_angle_atom_site_label_2
_geom_angle_atom_site_label_3
_geom_angle
C7 O2 C6 105.6(2)
O4 B1 O3 114.6(4)
O3' B1 O4' 110.6(5)
O3' B1 C9 126.6(4)
O4 B1 C9 123.1(4)
O3 B1 C9 122.3(3)
O4' B1 C9 122.5(5)
C2 C1 C6 112.6(3)
C2 C1 C8 117.0(2)
C6 C1 C8 104.1(2)
C2 C1 H1 107.6
C6 C1 H1 107.6
C8 C1 H1 107.6
C3 C2 C1 114.1(2)
C3 C2 H2A 108.7
C1 C2 H2A 108.7
C3 C2 H2B 108.7
C1 C2 H2B 108.7
H2A C2 H2B 107.6
O1 C3 C4 120.8(4)
O1 C3 C2 121.7(3)
C4 C3 C2 117.4(3)
C5 C4 C3 122.6(3)
C5 C4 H4 118.7
C3 C4 H4 118.7
C4 C5 C6 124.0(3)
C4 C5 H5 118.0
C6 C5 H5 118.0
O2 C6 C5 107.8(2)
O2 C6 C16 108.0(3)
C5 C6 C16 110.6(3)
O2 C6 C1 103.4(2)
C5 C6 C1 112.3(3)
C16 C6 C1 114.3(3)
O2 C7 C8 107.4(2)
O2 C7 H7A 110.2
C8 C7 H7A 110.2
O2 C7 H7B 110.2
C8 C7 H7B 110.2
H7A C7 H7B 108.5
C7 C8 C9 112.5(3)
C7 C8 C1 102.8(2)
C9 C8 C1 117.6(2)
C7 C8 H8 107.9
C9 C8 H8 107.9
C1 C8 H8 107.9
C8 C9 B1 113.7(3)
C8 C9 H9A 108.8
B1 C9 H9A 108.8
C8 C9 H9B 108.8
B1 C9 H9B 108.8
H9A C9 H9B 107.7
C6 C16 H16A 109.5
C6 C16 H16B 109.5
H16A C16 H16B 109.5
C6 C16 H16C 109.5
H16A C16 H16C 109.5
H16B C16 H16C 109.5
B1 O3 C10 106.5(3)
B1 O4 C11 107.6(4)
O3 C10 C14 108.9(7)
O3 C10 C15 105.4(6)
C14 C10 C15 105.4(9)
O3 C10 C11 102.7(4)
C14 C10 C11 116.6(7)
C15 C10 C11 117.2(6)
O4 C11 C12 110.5(8)
O4 C11 C10 102.6(4)
C12 C11 C10 117.8(8)
O4 C11 C13 108.7(7)
C12 C11 C13 110.6(7)
C10 C11 C13 106.0(6)
C11 C12 H12A 109.5
C11 C12 H12B 109.5
H12A C12 H12B 109.5
C11 C12 H12C 109.5
H12A C12 H12C 109.5
H12B C12 H12C 109.5
C11 C13 H13A 109.5
C11 C13 H13B 109.5
H13A C13 H13B 109.5
C11 C13 H13C 109.5
H13A C13 H13C 109.5
H13B C13 H13C 109.5
C10 C14 H14A 109.5
C10 C14 H14B 109.5
H14A C14 H14B 109.5
C10 C14 H14C 109.5
H14A C14 H14C 109.5
H14B C14 H14C 109.5
C10 C15 H15A 109.5
C10 C15 H15B 109.5
H15A C15 H15B 109.5
C10 C15 H15C 109.5
H15A C15 H15C 109.5
H15B C15 H15C 109.5
B1 O4' C11' 105.0(7)
B1 O3' C10' 109.7(7)
C10' C11' C12' 131.8(15)
C10' C11' O4' 103.2(9)
C12' C11' O4' 104.3(14)
C10' C11' C13' 108.7(14)
C12' C11' C13' 97.6(16)
O4' C11' C13' 110.3(13)
C11' C10' O3' 102.9(9)
C11' C10' C14' 128.1(15)
O3' C10' C14' 105.3(14)
C11' C10' C15' 87.7(13)
O3' C10' C15' 111.3(13)
C14' C10' C15' 119.9(16)
C11' C12' H12D 109.5
C11' C12' H12E 109.5
H12D C12' H12E 109.5
C11' C12' H12F 109.5
H12D C12' H12F 109.5
H12E C12' H12F 109.5
C11' C13' H13D 109.5
C11' C13' H13E 109.4
H13D C13' H13E 109.5
C11' C13' H13F 109.5
H13D C13' H13F 109.5
H13E C13' H13F 109.5
C10' C14' H14D 109.5
C10' C14' H14E 109.5
H14D C14' H14E 109.5
C10' C14' H14F 109.5
H14D C14' H14F 109.5
H14E C14' H14F 109.5
C10' C15' H15D 109.5
C10' C15' H15E 109.5
H15D C15' H15E 109.5
C10' C15' H15F 109.5
H15D C15' H15F 109.5
H15E C15' H15F 109.5

loop_
_geom_bond_atom_site_label_1
_geom_bond_atom_site_label_2
_geom_bond_distance
O1 C3 1.219(4)
O2 C7 1.415(4)
O2 C6 1.444(4)
B1 O3' 1.284(8)
B1 O4 1.344(6)
B1 O3 1.385(5)
B1 O4' 1.391(9)
B1 C9 1.564(5)
C1 C2 1.531(4)
C1 C6 1.537(4)
C1 C8 1.557(4)
C1 H1 0.9800
C2 C3 1.501(6)
C2 H2A 0.9700
C2 H2B 0.9700
C3 C4 1.451(5)
C4 C5 1.335(5)
C4 H4 0.9300
C5 C6 1.499(5)
C5 H5 0.9300
C6 C16 1.509(5)
C7 C8 1.528(4)
C7 H7A 0.9700
C7 H7B 0.9700
C8 C9 1.529(4)
C8 H8 0.9800
C9 H9A 0.9700
C9 H9B 0.9700
C16 H16A 0.9600
C16 H16B 0.9600
C16 H16C 0.9600
O3 C10 1.459(6)
O4 C11 1.459(8)
C10 C14 1.471(13)
C10 C15 1.508(14)
C10 C11 1.578(8)
C11 C12 1.480(11)
C11 C13 1.639(11)
C12 H12A 0.9600
C12 H12B 0.9600
C12 H12C 0.9600
C13 H13A 0.9600
C13 H13B 0.9600
C13 H13C 0.9600
C14 H14A 0.9600
C14 H14B 0.9600
C14 H14C 0.9600
C15 H15A 0.9600
C15 H15B 0.9600
C15 H15C 0.9600
O4' C11' 1.484(13)
O3' C10' 1.480(13)
C11' C10' 1.419(19)
C11' C12' 1.46(2)
C11' C13' 1.62(2)
C10' C14' 1.51(2)
C10' C15' 1.64(2)
C12' H12D 0.9600
C12' H12E 0.9600
C12' H12F 0.9600
C13' H13D 0.9600
C13' H13E 0.9600
C13' H13F 0.9600
C14' H14D 0.9600
C14' H14E 0.9600
C14' H14F 0.9600
C15' H15D 0.9600
C15' H15E 0.9600
C15' H15F 0.9600

loop_
_geom_hbond_atom_site_label_D
_geom_hbond_atom_site_label_H
_geom_hbond_atom_site_label_A
_geom_hbond_distance_DH
_geom_hbond_distance_HA
_geom_hbond_distance_DA
_geom_hbond_angle_DHA
_geom_hbond_site_symmetry_A
C2 H2A O2 0.97 2.64 3.595(4) 167.9 1_455
C5 H5 O1 0.93 2.59 3.510(5) 170.4 1_655

loop_
_geom_torsion_atom_site_label_1
_geom_torsion_atom_site_label_2
_geom_torsion_atom_site_label_3
_geom_torsion_atom_site_label_4
_geom_torsion
C6 C1 C2 C3 47.3(3)
C8 C1 C2 C3 -73.2(3)
C1 C2 C3 O1 155.3(3)
C1 C2 C3 C4 -27.6(4)
O1 C3 C4 C5 178.9(4)
C2 C3 C4 C5 1.8(5)
C3 C4 C5 C6 3.6(6)
C7 O2 C6 C5 -77.4(3)
C7 O2 C6 C16 163.1(3)
C7 O2 C6 C1 41.6(3)
C4 C5 C6 O2 130.3(3)
C4 C5 C6 C16 -111.9(4)
C4 C5 C6 C1 17.0(4)
C2 C1 C6 O2 -157.2(2)
C8 C1 C6 O2 -29.5(3)
C2 C1 C6 C5 -41.3(3)
C8 C1 C6 C5 86.4(3)
C2 C1 C6 C16 85.7(4)
C8 C1 C6 C16 -146.6(3)
C6 O2 C7 C8 -37.4(3)
O2 C7 C8 C9 144.5(3)
O2 C7 C8 C1 17.1(3)
C2 C1 C8 C7 132.7(3)
C6 C1 C8 C7 7.8(3)
C2 C1 C8 C9 8.7(4)
C6 C1 C8 C9 -116.3(3)
C7 C8 C9 B1 56.1(4)
C1 C8 C9 B1 175.1(3)
O3' B1 C9 C8 175.4(7)
O4 B1 C9 C8 39.8(5)
O3 B1 C9 C8 -138.4(4)
O4' B1 C9 C8 3.2(7)
O3' B1 O3 C10 -80.7(6)
O4 B1 O3 C10 -8.7(6)
O4' B1 O3 C10 22.7(6)
C9 B1 O3 C10 169.7(4)
O3' B1 O4 C11 28.0(7)
O3 B1 O4 C11 -8.3(7)
O4' B1 O4 C11 -87.7(10)
C9 B1 O4 C11 173.3(5)
B1 O3 C10 C14 144.3(7)
B1 O3 C10 C15 -103.0(6)
B1 O3 C10 C11 20.1(6)
B1 O4 C11 C12 146.6(7)
B1 O4 C11 C10 20.1(7)
B1 O4 C11 C13 -91.9(6)
O3 C10 C11 O4 -24.3(7)
C14 C10 C11 O4 -143.3(8)
C15 C10 C11 O4 90.5(8)
O3 C10 C11 C12 -146.0(7)
C14 C10 C11 C12 95.1(10)
C15 C10 C11 C12 -31.1(11)
O3 C10 C11 C13 89.6(7)
C14 C10 C11 C13 -29.4(10)
C15 C10 C11 C13 -155.5(9)
O3' B1 O4' C11' 15.7(11)
O4 B1 O4' C11' 87.6(12)
O3 B1 O4' C11' -24.1(10)
C9 B1 O4' C11' -171.0(8)
O4 B1 O3' C10' -27.0(10)
O3 B1 O3' C10' 91.9(10)
O4' B1 O3' C10' 2.4(12)
C9 B1 O3' C10' -170.6(8)
B1 O4' C11' C10' -27.6(14)
B1 O4' C11' C12' -167.6(13)
B1 O4' C11' C13' 88.4(12)
C12' C11' C10' O3' 151.3(19)
O4' C11' C10' O3' 27.8(15)
C13' C11' C10' O3' -89.3(14)
C12' C11' C10' C14' -87(3)
O4' C11' C10' C14' 149.4(18)
C13' C11' C10' C14' 32(2)
C12' C11' C10' C15' 40(2)
O4' C11' C10' C15' -83.5(13)
C13' C11' C10' C15' 159.4(14)
B1 O3' C10' C11' -20.1(15)
B1 O3' C10' C14' -156.1(14)
B1 O3' C10' C15' 72.4(14)
